data_7102915
loop_
_publ_author_name
'Pang, Keliang'
'Tanski, Joseph M'
'Parkin, Gerard'

_publ_section_title
;
 Reactivity of the Ni--&gt;B dative sigma-bond in the nickel boratrane
 compounds [kappa4-B(mimBut)3]NiX (X=Cl, OAc, NCS, N3): synthesis of a
 series of B-functionalized
 tris(2-mercapto-1-tert-butylimidazolyl)borato complexes, [YTmBut)]NiZ.
;
_journal_issue 8
_journal_name_full 'Chemical communications (Cambridge, England)'
_journal_page_first 1008
_journal_page_last 1010
_journal_paper_doi 10.1039/b714466k
_journal_year 2008
_chemical_formula_sum 'C25 H39 B N11 Ni S3'
_chemical_formula_weight 659.37
_chemical_name_systematic
;
?
;
_space_group_IT_number 14
_symmetry_cell_setting monoclinic
_symmetry_space_group_name_Hall '-P 2yn'
_symmetry_space_group_name_H-M 'P 1 21/n 1'
_atom_sites_solution_hydrogens geom
_atom_sites_solution_primary direct
_atom_sites_solution_secondary difmap
_audit_creation_method SHELXL-97
_cell_angle_alpha 90.00
_cell_angle_beta 108.294(3)
_cell_angle_gamma 90.00
_cell_formula_units_Z 4
_cell_length_a 14.0807(17)
_cell_length_b 15.395(2)
_cell_length_c 16.195(2)
_cell_measurement_reflns_used 4218
_cell_measurement_temperature 243(2)
_cell_measurement_theta_max 23.33
_cell_measurement_theta_min 2.31
_cell_volume 3333.3(7)
_computing_cell_refinement 'Bruker SMART'
_computing_data_collection 'Bruker SMART'
_computing_data_reduction 'Bruker SAINT'
_computing_molecular_graphics 'Bruker SHELXTL'
_computing_publication_material 'Bruker SHELXTL'
_computing_structure_refinement 'SHELXL-97 (Sheldrick, 1997)'
_computing_structure_solution 'SHELXS-97 (Sheldrick, 1990)'
_diffrn_ambient_temperature 243(2)
_diffrn_measured_fraction_theta_full 0.999
_diffrn_measured_fraction_theta_max 0.999
_diffrn_measurement_device_type 'CCD area detector'
_diffrn_measurement_method 'phi and omega scans'
_diffrn_radiation_monochromator graphite
_diffrn_radiation_source 'fine-focus sealed tube'
_diffrn_radiation_type MoK\a
_diffrn_radiation_wavelength 0.71073
_diffrn_reflns_av_R_equivalents 0.0760
_diffrn_reflns_av_sigmaI/netI 0.0995
_diffrn_reflns_limit_h_max 8
_diffrn_reflns_limit_h_min -17
_diffrn_reflns_limit_k_max 19
_diffrn_reflns_limit_k_min -18
_diffrn_reflns_limit_l_max 20
_diffrn_reflns_limit_l_min -14
_diffrn_reflns_number 19962
_diffrn_reflns_theta_full 26.37
_diffrn_reflns_theta_max 26.37
_diffrn_reflns_theta_min 1.68
_exptl_absorpt_coefficient_mu 0.804
_exptl_absorpt_correction_T_max 0.9533
_exptl_absorpt_correction_T_min 0.9239
_exptl_absorpt_correction_type empirical
_exptl_absorpt_process_details SADABS
_exptl_crystal_colour Brown
_exptl_crystal_density_diffrn 1.314
_exptl_crystal_density_method 'not measured'
_exptl_crystal_description Block
_exptl_crystal_F_000 1388
_exptl_crystal_size_max 0.10
_exptl_crystal_size_mid 0.08
_exptl_crystal_size_min 0.06
_refine_diff_density_max 1.068
_refine_diff_density_min -0.515
_refine_diff_density_rms 0.087
_refine_ls_extinction_coef 0.0010(4)
_refine_ls_extinction_expression Fc^*^=kFc[1+0.001xFc^2^\l^3^/sin(2\q)]^-1/4^
_refine_ls_extinction_method SHELXL
_refine_ls_goodness_of_fit_ref 1.013
_refine_ls_hydrogen_treatment constr
_refine_ls_matrix_type full
_refine_ls_number_parameters 382
_refine_ls_number_reflns 6814
_refine_ls_number_restraints 0
_refine_ls_restrained_S_all 1.013
_refine_ls_R_factor_all 0.1228
_refine_ls_R_factor_gt 0.0561
_refine_ls_shift/su_max 0.001
_refine_ls_shift/su_mean 0.000
_refine_ls_structure_factor_coef Fsqd
_refine_ls_weighting_details 'calc w=1/[\s^2^(Fo^2^)+(0.0750P)^2^+0.0000P] where P=(Fo^2^+2Fc^2^)/3'
_refine_ls_weighting_scheme calc
_refine_ls_wR_factor_gt 0.1268
_refine_ls_wR_factor_ref 0.1559
_reflns_number_gt 3848
_reflns_number_total 6814
_reflns_threshold_expression >2sigma(I)
_cod_data_source_file b714466k.txt
_cod_data_source_block tmnins10
_cod_depositor_comments
;
The following automatic conversions were performed:
'_symmetry_cell_setting' value 'Monoclinic' changed to 'monoclinic'
according to '/home/saulius/struct/CIF-dictionaries/cif_core.dic'
dictionary named 'cif_core.dic' version 2.4.1 from
2010-06-29.

'_exptl_absorpt_correction_type' value 'Empirical' changed to
'empirical' according to
'/home/saulius/struct/CIF-dictionaries/cif_core.dic' dictionary named
'cif_core.dic' version 2.4.1 from 2010-06-29.

Automatic conversion script
Id: cif_fix_enum 1527 2010-12-29 10:47:43Z saulius 
;
_cod_original_sg_symbol_H-M P2(1)/n
_cod_database_code 7102915

loop_
_symmetry_equiv_pos_as_xyz
'x, y, z'
'-x+1/2, y+1/2, -z+1/2'
'-x, -y, -z'
'x-1/2, -y-1/2, z-1/2'

loop_
_atom_site_label
_atom_site_type_symbol
_atom_site_fract_x
_atom_site_fract_y
_atom_site_fract_z
_atom_site_U_iso_or_equiv
_atom_site_adp_type
_atom_site_occupancy
_atom_site_symmetry_multiplicity
_atom_site_calc_flag
_atom_site_refinement_flags
_atom_site_disorder_assembly
_atom_site_disorder_group
Ni Ni 0.78745(4) 0.59513(3) 0.18308(3) 0.03290(18) Uani 1 1 d . . .
S1 S 0.88683(8) 0.52522(7) 0.12047(8) 0.0403(3) Uani 1 1 d . . .
S2 S 0.62323(8) 0.62015(7) 0.15879(8) 0.0403(3) Uani 1 1 d . . .
S3 S 0.87404(9) 0.63720(7) 0.32084(8) 0.0451(3) Uani 1 1 d . . .
N1 N 0.8106(3) 0.7149(2) 0.1334(3) 0.0519(12) Uani 1 1 d . . .
N2 N 0.7818(4) 0.7280(3) 0.0625(5) 0.0756(16) Uani 1 1 d . . .
N3 N 0.7524(7) 0.7471(4) -0.0151(4) 0.145(3) Uani 1 1 d . . .
N11 N 0.8282(2) 0.4057(2) 0.2134(2) 0.0290(7) Uani 1 1 d . . .
N12 N 0.9281(2) 0.3473(2) 0.1488(2) 0.0320(8) Uani 1 1 d . . .
N21 N 0.6508(2) 0.4523(2) 0.1939(2) 0.0297(8) Uani 1 1 d . . .
N22 N 0.4902(2) 0.4825(2) 0.1474(2) 0.0340(8) Uani 1 1 d . . .
N31 N 0.7850(2) 0.4883(2) 0.3328(2) 0.0312(8) Uani 1 1 d . . .
N32 N 0.8413(3) 0.5491(2) 0.4609(2) 0.0374(9) Uani 1 1 d . . .
B B 0.7621(3) 0.4758(3) 0.2343(3) 0.0295(11) Uani 1 1 d . . .
C11 C 0.8829(3) 0.4220(3) 0.1603(3) 0.0308(10) Uani 1 1 d . . .
C12 C 0.8393(3) 0.3193(3) 0.2359(3) 0.0309(9) Uani 1 1 d . . .
H12A H 0.8098 0.2904 0.2728 0.037 Uiso 1 1 calc R . .
C13 C 0.8994(3) 0.2840(3) 0.1960(3) 0.0360(10) Uani 1 1 d . . .
H13A H 0.9191 0.2254 0.1996 0.043 Uiso 1 1 calc R . .
C14 C 0.9944(3) 0.3345(3) 0.0930(3) 0.0424(11) Uani 1 1 d . . .
C15 C 1.0305(4) 0.2411(3) 0.1016(4) 0.0673(16) Uani 1 1 d . . .
H15A H 0.9735 0.2024 0.0812 0.101 Uiso 1 1 calc R . .
H15B H 1.0661 0.2286 0.1621 0.101 Uiso 1 1 calc R . .
H15C H 1.0748 0.2325 0.0671 0.101 Uiso 1 1 calc R . .
C16 C 1.0844(3) 0.3947(4) 0.1245(4) 0.0627(15) Uani 1 1 d . . .
H16A H 1.1214 0.3811 0.1844 0.094 Uiso 1 1 calc R . .
H16B H 1.0617 0.4545 0.1205 0.094 Uiso 1 1 calc R . .
H16C H 1.1273 0.3868 0.0885 0.094 Uiso 1 1 calc R . .
C17 C 0.9349(4) 0.3534(4) -0.0012(3) 0.0588(14) Uani 1 1 d . . .
H17A H 0.8752 0.3175 -0.0183 0.088 Uiso 1 1 calc R . .
H17B H 0.9756 0.3405 -0.0381 0.088 Uiso 1 1 calc R . .
H17C H 0.9158 0.4142 -0.0072 0.088 Uiso 1 1 calc R . .
C21 C 0.5836(3) 0.5166(3) 0.1679(3) 0.0310(9) Uani 1 1 d . . .
C22 C 0.5986(3) 0.3755(3) 0.1887(3) 0.0419(11) Uani 1 1 d . . .
H22A H 0.6270 0.3200 0.2029 0.050 Uiso 1 1 calc R . .
C23 C 0.5011(3) 0.3934(3) 0.1601(3) 0.0455(12) Uani 1 1 d . . .
H23A H 0.4489 0.3528 0.1502 0.055 Uiso 1 1 calc R . .
C24 C 0.3935(3) 0.5314(3) 0.1149(3) 0.0383(10) Uani 1 1 d . . .
C25 C 0.3084(3) 0.4687(3) 0.1122(4) 0.0618(15) Uani 1 1 d . . .
H25A H 0.3190 0.4444 0.1696 0.093 Uiso 1 1 calc R . .
H25B H 0.3068 0.4223 0.0713 0.093 Uiso 1 1 calc R . .
H25C H 0.2452 0.4998 0.0940 0.093 Uiso 1 1 calc R . .
C26 C 0.3826(3) 0.5641(3) 0.0242(3) 0.0504(13) Uani 1 1 d . . .
H26A H 0.4387 0.6015 0.0261 0.076 Uiso 1 1 calc R . .
H26B H 0.3208 0.5967 0.0024 0.076 Uiso 1 1 calc R . .
H26C H 0.3812 0.5152 -0.0138 0.076 Uiso 1 1 calc R . .
C27 C 0.3936(4) 0.6053(3) 0.1774(3) 0.0531(13) Uani 1 1 d . . .
H27A H 0.4457 0.6465 0.1776 0.080 Uiso 1 1 calc R . .
H27B H 0.4058 0.5821 0.2355 0.080 Uiso 1 1 calc R . .
H27C H 0.3292 0.6343 0.1589 0.080 Uiso 1 1 calc R . .
C31 C 0.8345(3) 0.5577(3) 0.3757(3) 0.0331(10) Uani 1 1 d . . .
C32 C 0.7589(3) 0.4357(3) 0.3917(3) 0.0411(11) Uani 1 1 d . . .
H32A H 0.7233 0.3831 0.3788 0.049 Uiso 1 1 calc R . .
C33 C 0.7937(4) 0.4730(3) 0.4701(3) 0.0480(12) Uani 1 1 d . . .
H33A H 0.7869 0.4512 0.5222 0.058 Uiso 1 1 calc R . .
C34 C 0.8797(4) 0.6168(3) 0.5311(3) 0.0483(12) Uani 1 1 d . . .
C35 C 0.8913(5) 0.5743(4) 0.6195(3) 0.0812(19) Uani 1 1 d . . .
H35A H 0.8266 0.5539 0.6209 0.122 Uiso 1 1 calc R . .
H35B H 0.9174 0.6166 0.6655 0.122 Uiso 1 1 calc R . .
H35C H 0.9372 0.5257 0.6281 0.122 Uiso 1 1 calc R . .
C36 C 0.8020(5) 0.6876(4) 0.5135(4) 0.083(2) Uani 1 1 d . . .
H36A H 0.7972 0.7157 0.4587 0.125 Uiso 1 1 calc R . .
H36B H 0.8210 0.7300 0.5601 0.125 Uiso 1 1 calc R . .
H36C H 0.7377 0.6626 0.5104 0.125 Uiso 1 1 calc R . .
C37 C 0.9808(4) 0.6495(4) 0.5309(4) 0.0751(18) Uani 1 1 d . . .
H37A H 0.9732 0.6825 0.4781 0.113 Uiso 1 1 calc R . .
H37B H 1.0250 0.6006 0.5332 0.113 Uiso 1 1 calc R . .
H37C H 1.0092 0.6865 0.5811 0.113 Uiso 1 1 calc R . .
N1S N 0.8012(6) 0.2265(5) -0.2107(5) 0.138(3) Uani 1 1 d . . .
C11S C 0.8293(6) 0.2802(6) -0.2422(5) 0.089(2) Uani 1 1 d . . .
C12S C 0.8606(7) 0.3514(6) -0.2849(5) 0.138(3) Uani 1 1 d . . .
H12B H 0.8095 0.3630 -0.3400 0.207 Uiso 1 1 calc R . .
H12C H 0.9228 0.3365 -0.2953 0.207 Uiso 1 1 calc R . .
H12D H 0.8704 0.4026 -0.2484 0.207 Uiso 1 1 calc R . .
N2S N 0.3647(7) 0.5110(7) 0.3947(6) 0.155(3) Uani 1 1 d . . .
C21S C 0.4286(7) 0.4626(8) 0.3947(5) 0.116(3) Uani 1 1 d . . .
C22S C 0.5057(6) 0.4026(7) 0.3937(5) 0.148(4) Uani 1 1 d . . .
H22B H 0.4759 0.3475 0.3701 0.222 Uiso 1 1 calc R . .
H22C H 0.5500 0.3940 0.4525 0.222 Uiso 1 1 calc R . .
H22D H 0.5435 0.4256 0.3578 0.222 Uiso 1 1 calc R . .

loop_
_atom_site_aniso_label
_atom_site_aniso_U_11
_atom_site_aniso_U_22
_atom_site_aniso_U_33
_atom_site_aniso_U_23
_atom_site_aniso_U_13
_atom_site_aniso_U_12
Ni 0.0350(3) 0.0232(3) 0.0361(3) 0.0035(2) 0.0049(2) -0.0035(2)
S1 0.0433(7) 0.0324(6) 0.0483(7) 0.0081(5) 0.0190(6) -0.0018(5)
S2 0.0375(6) 0.0214(5) 0.0571(8) 0.0008(5) 0.0078(5) 0.0005(5)
S3 0.0531(7) 0.0314(6) 0.0405(7) -0.0003(5) -0.0003(6) -0.0146(5)
N1 0.081(3) 0.019(2) 0.040(2) 0.0090(19) -0.004(2) 0.0001(19)
N2 0.115(4) 0.029(3) 0.110(5) -0.005(3) 0.074(4) 0.000(3)
N3 0.302(11) 0.080(5) 0.084(5) 0.019(4) 0.103(6) 0.024(5)
N11 0.0286(17) 0.0252(18) 0.0305(19) 0.0023(15) 0.0055(15) -0.0009(15)
N12 0.0290(18) 0.032(2) 0.035(2) 0.0015(16) 0.0099(16) 0.0012(15)
N21 0.0282(18) 0.0219(18) 0.033(2) -0.0020(15) 0.0013(15) -0.0010(14)
N22 0.0257(18) 0.033(2) 0.036(2) -0.0013(16) -0.0005(15) -0.0031(15)
N31 0.0358(19) 0.0270(19) 0.0283(19) -0.0033(15) 0.0066(15) -0.0033(15)
N32 0.042(2) 0.034(2) 0.032(2) -0.0059(17) 0.0050(17) 0.0017(17)
B 0.031(2) 0.027(3) 0.027(3) 0.002(2) 0.004(2) -0.007(2)
C11 0.027(2) 0.032(2) 0.029(2) -0.0005(18) 0.0018(18) -0.0023(18)
C12 0.036(2) 0.026(2) 0.031(2) 0.0054(19) 0.0117(19) -0.0008(18)
C13 0.042(2) 0.028(2) 0.037(3) 0.007(2) 0.011(2) 0.0043(19)
C14 0.038(3) 0.046(3) 0.045(3) 0.004(2) 0.017(2) 0.002(2)
C15 0.076(4) 0.057(4) 0.088(4) 0.014(3) 0.054(3) 0.020(3)
C16 0.042(3) 0.076(4) 0.075(4) -0.002(3) 0.025(3) -0.005(3)
C17 0.063(3) 0.072(4) 0.048(3) 0.001(3) 0.026(3) 0.008(3)
C21 0.032(2) 0.031(2) 0.026(2) -0.0052(19) 0.0028(18) -0.0030(19)
C22 0.039(3) 0.021(2) 0.055(3) 0.004(2) 0.000(2) -0.0023(19)
C23 0.037(3) 0.029(3) 0.062(3) 0.004(2) 0.003(2) -0.010(2)
C24 0.031(2) 0.039(3) 0.039(3) 0.003(2) 0.0024(19) 0.002(2)
C25 0.031(3) 0.063(4) 0.081(4) 0.012(3) 0.003(3) -0.003(2)
C26 0.041(3) 0.062(3) 0.040(3) 0.005(2) 0.002(2) 0.012(2)
C27 0.048(3) 0.060(3) 0.048(3) -0.003(3) 0.011(2) 0.015(2)
C31 0.028(2) 0.029(2) 0.038(3) -0.001(2) 0.0049(19) 0.0031(18)
C32 0.052(3) 0.034(2) 0.036(3) 0.002(2) 0.011(2) -0.012(2)
C33 0.058(3) 0.047(3) 0.039(3) 0.002(2) 0.016(2) -0.009(2)
C34 0.056(3) 0.048(3) 0.030(3) -0.010(2) -0.001(2) 0.002(2)
C35 0.114(5) 0.079(4) 0.037(3) -0.013(3) 0.004(3) -0.017(4)
C36 0.092(4) 0.063(4) 0.074(4) -0.035(3) -0.003(3) 0.022(3)
C37 0.060(3) 0.098(5) 0.054(4) -0.025(3) -0.001(3) -0.021(3)
N1S 0.138(7) 0.137(7) 0.127(6) 0.023(5) 0.026(5) -0.021(5)
C11S 0.085(5) 0.097(6) 0.078(5) -0.013(4) 0.017(4) -0.009(4)
C12S 0.154(8) 0.150(9) 0.114(7) 0.008(6) 0.049(6) -0.057(7)
N2S 0.140(8) 0.179(9) 0.142(7) -0.008(7) 0.039(6) -0.009(7)
C21S 0.093(7) 0.183(11) 0.065(5) -0.004(6) 0.017(5) -0.028(7)
C22S 0.097(6) 0.253(13) 0.095(6) -0.023(7) 0.034(5) 0.019(7)

loop_
_atom_type_symbol
_atom_type_description
_atom_type_scat_dispersion_real
_atom_type_scat_dispersion_imag
_atom_type_scat_source
C C 0.0033 0.0016 'International Tables Vol C Tables 4.2.6.8 and 6.1.1.4'
H H 0.0000 0.0000 'International Tables Vol C Tables 4.2.6.8 and 6.1.1.4'
B B 0.0013 0.0007 'International Tables Vol C Tables 4.2.6.8 and 6.1.1.4'
N N 0.0061 0.0033 'International Tables Vol C Tables 4.2.6.8 and 6.1.1.4'
S S 0.1246 0.1234 'International Tables Vol C Tables 4.2.6.8 and 6.1.1.4'
Ni Ni 0.3393 1.1124 'International Tables Vol C Tables 4.2.6.8 and 6.1.1.4'

loop_
_geom_angle_atom_site_label_1
_geom_angle_atom_site_label_2
_geom_angle_atom_site_label_3
_geom_angle
_geom_angle_site_symmetry_1
_geom_angle_site_symmetry_3
_geom_angle_publ_flag
N1 Ni B 178.79(19) . . ?
N1 Ni S1 93.13(14) . . ?
B Ni S1 88.08(13) . . ?
N1 Ni S2 93.30(13) . . ?
B Ni S2 85.75(13) . . ?
S1 Ni S2 138.96(5) . . ?
N1 Ni S3 91.52(12) . . ?
B Ni S3 88.08(13) . . ?
S1 Ni S3 111.19(5) . . ?
S2 Ni S3 109.10(5) . . ?
C11 S1 Ni 100.08(14) . . ?
C21 S2 Ni 99.78(14) . . ?
C31 S3 Ni 98.33(15) . . ?
N2 N1 Ni 120.8(4) . . ?
N1 N2 N3 176.3(7) . . ?
C11 N11 C12 108.0(3) . . ?
C11 N11 B 121.3(3) . . ?
C12 N11 B 130.5(3) . . ?
C11 N12 C13 107.0(3) . . ?
C11 N12 C14 127.0(3) . . ?
C13 N12 C14 126.0(3) . . ?
C21 N21 C22 107.7(3) . . ?
C21 N21 B 118.9(3) . . ?
C22 N21 B 132.6(3) . . ?
C21 N22 C23 106.9(3) . . ?
C21 N22 C24 126.6(3) . . ?
C23 N22 C24 126.5(3) . . ?
C31 N31 C32 108.4(3) . . ?
C31 N31 B 122.8(3) . . ?
C32 N31 B 128.8(3) . . ?
C31 N32 C33 108.1(4) . . ?
C31 N32 C34 126.3(4) . . ?
C33 N32 C34 125.0(4) . . ?
N11 B N31 112.0(3) . . ?
N11 B N21 110.4(3) . . ?
N31 B N21 108.9(3) . . ?
N11 B Ni 109.9(3) . . ?
N31 B Ni 107.2(3) . . ?
N21 B Ni 108.4(3) . . ?
N11 C11 N12 108.5(3) . . ?
N11 C11 S1 120.2(3) . . ?
N12 C11 S1 131.2(3) . . ?
C13 C12 N11 107.6(3) . . ?
C12 C13 N12 108.8(4) . . ?
N12 C14 C15 108.8(4) . . ?
N12 C14 C17 109.1(3) . . ?
C15 C14 C17 109.7(4) . . ?
N12 C14 C16 109.2(4) . . ?
C15 C14 C16 109.1(4) . . ?
C17 C14 C16 111.0(4) . . ?
N21 C21 N22 109.0(3) . . ?
N21 C21 S2 119.8(3) . . ?
N22 C21 S2 131.0(3) . . ?
C23 C22 N21 108.2(4) . . ?
C22 C23 N22 108.1(4) . . ?
N22 C24 C26 108.2(3) . . ?
N22 C24 C27 109.3(3) . . ?
C26 C24 C27 112.0(4) . . ?
N22 C24 C25 108.2(4) . . ?
C26 C24 C25 110.1(4) . . ?
C27 C24 C25 109.0(4) . . ?
N31 C31 N32 107.9(4) . . ?
N31 C31 S3 120.2(3) . . ?
N32 C31 S3 132.0(3) . . ?
C33 C32 N31 107.7(4) . . ?
C32 C33 N32 107.9(4) . . ?
C36 C34 C37 112.8(5) . . ?
C36 C34 N32 106.8(4) . . ?
C37 C34 N32 110.0(4) . . ?
C36 C34 C35 110.1(5) . . ?
C37 C34 C35 108.7(4) . . ?
N32 C34 C35 108.5(4) . . ?
N1S C11S C12S 177.0(10) . . ?
N2S C21S C22S 179.1(12) . . ?

loop_
_geom_bond_atom_site_label_1
_geom_bond_atom_site_label_2
_geom_bond_distance
_geom_bond_site_symmetry_2
_geom_bond_publ_flag
Ni N1 2.078(4) . ?
Ni B 2.092(5) . ?
Ni S1 2.2440(13) . ?
Ni S2 2.2536(13) . ?
Ni S3 2.2750(13) . ?
S1 C11 1.723(4) . ?
S2 C21 1.711(4) . ?
S3 C31 1.705(4) . ?
N1 N2 1.109(6) . ?
N2 N3 1.229(8) . ?
N11 C11 1.344(5) . ?
N11 C12 1.375(5) . ?
N11 B 1.532(6) . ?
N12 C11 1.355(5) . ?
N12 C13 1.376(5) . ?
N12 C14 1.502(5) . ?
N21 C21 1.341(5) . ?
N21 C22 1.381(5) . ?
N21 B 1.541(5) . ?
N22 C21 1.358(5) . ?
N22 C23 1.389(5) . ?
N22 C24 1.498(5) . ?
N31 C31 1.345(5) . ?
N31 C32 1.385(5) . ?
N31 B 1.537(6) . ?
N32 C31 1.358(5) . ?
N32 C33 1.382(6) . ?
N32 C34 1.512(5) . ?
C12 C13 1.331(5) . ?
C14 C15 1.516(6) . ?
C14 C17 1.521(6) . ?
C14 C16 1.522(6) . ?
C22 C23 1.333(6) . ?
C24 C26 1.513(6) . ?
C24 C27 1.523(6) . ?
C24 C25 1.529(6) . ?
C32 C33 1.339(6) . ?
C34 C36 1.507(7) . ?
C34 C37 1.512(7) . ?
C34 C35 1.535(7) . ?
N1S C11S 1.107(9) . ?
C11S C12S 1.437(10) . ?
N2S C21S 1.168(11) . ?
C21S C22S 1.429(12) . ?
